data_7008039
loop_
_publ_author_name
'Calderazzo, Fausto'
'Englert, Ulli'
'Pampaloni, Guido'
'Santi, Roberto'
'Sommazzi, Anna'
'Zinna, Marianna'

_publ_section_title
;
 Bis(arylimino)pyridine derivatives of Group 4 metals: preparation,
 characterization and activity in ethylene polymerization.
;
_journal_issue 5
_journal_name_full 'Dalton transactions (Cambridge, England : 2003)'
_journal_page_first 914
_journal_page_last 922
_journal_paper_doi 10.1039/b415997g
_journal_year 2005
_chemical_formula_sum 'C87 H110 Cl6 N6 Ti2'
_chemical_formula_weight 1548.25
_chemical_name_common
;(2,6?bis(1?(2,6?diisopropylphenylimino)ethyl)pyridine)trichlot
otitanium(iii)
;
_chemical_name_systematic
;
[2,6?bis[1?(2,6?diisopropylphenylimino)ethyl]pyridine]trichlototitanium(III)
;
_space_group_IT_number 14
_symmetry_cell_setting monoclinic
_symmetry_space_group_name_Hall '-P 2ybc'
_symmetry_space_group_name_H-M 'P 1 21/c 1'
_atom_sites_solution_hydrogens geom
_atom_sites_solution_primary direct
_atom_sites_solution_secondary difmap
_audit_creation_method SHELXL-97
_cell_angle_alpha 90.00
_cell_angle_beta 128.189(10)
_cell_angle_gamma 90.00
_cell_formula_units_Z 4
_cell_length_a 20.761(5)
_cell_length_b 16.266(4)
_cell_length_c 31.141(6)
_cell_measurement_reflns_used 942
_cell_measurement_temperature 110(2)
_cell_measurement_theta_max 19.41
_cell_measurement_theta_min 2.26
_cell_volume 8266(3)
_computing_cell_refinement SMART
_computing_data_collection 'SMART (Bruker, 2001)'
_computing_data_reduction 'SAINT (Bruker, 1999)'
_computing_molecular_graphics 'PLATON (Spek, 1990)'
_computing_structure_refinement 'SHELXL-97 (Sheldrick, 1997)'
_computing_structure_solution 'SHELXS-97 (Sheldrick, 1990)'
_diffrn_ambient_temperature 110(2)
_diffrn_measured_fraction_theta_full .962
_diffrn_measured_fraction_theta_max .962
_diffrn_measurement_device_type 'CCD area detector'
_diffrn_measurement_method 'omega scans'
_diffrn_radiation_monochromator graphite
_diffrn_radiation_source 'fine-focus sealed tube'
_diffrn_radiation_type MoK\a
_diffrn_radiation_wavelength 0.71073
_diffrn_reflns_av_R_equivalents 0.0815
_diffrn_reflns_av_sigmaI/netI 0.0626
_diffrn_reflns_limit_h_max 26
_diffrn_reflns_limit_h_min -26
_diffrn_reflns_limit_k_max 20
_diffrn_reflns_limit_k_min -20
_diffrn_reflns_limit_l_max 40
_diffrn_reflns_limit_l_min -40
_diffrn_reflns_number 104563
_diffrn_reflns_theta_full 27.25
_diffrn_reflns_theta_max 27.25
_diffrn_reflns_theta_min 1.25
_exptl_absorpt_coefficient_mu 0.434
_exptl_absorpt_correction_T_max 0.9338
_exptl_absorpt_correction_T_min 0.8454
_exptl_absorpt_correction_type empirical
_exptl_absorpt_process_details 'SADABS (1996)'
_exptl_crystal_colour dark
_exptl_crystal_density_diffrn 1.244
_exptl_crystal_density_method 'not measured'
_exptl_crystal_description block
_exptl_crystal_F_000 3280
_exptl_crystal_size_max 0.40
_exptl_crystal_size_mid 0.27
_exptl_crystal_size_min 0.16
_refine_diff_density_max 1.200
_refine_diff_density_min -.801
_refine_diff_density_rms .083
_refine_ls_extinction_method none
_refine_ls_goodness_of_fit_ref 1.041
_refine_ls_hydrogen_treatment mixed
_refine_ls_matrix_type full
_refine_ls_number_parameters 933
_refine_ls_number_reflns 18429
_refine_ls_number_restraints 196
_refine_ls_restrained_S_all 1.063
_refine_ls_R_factor_all 0.1146
_refine_ls_R_factor_gt 0.0695
_refine_ls_shift/su_max 0.000
_refine_ls_shift/su_mean 0.000
_refine_ls_structure_factor_coef Fsqd
_refine_ls_weighting_details 'w=1/[\s^2^(Fo^2^)+(0.0758P)^2^+12.5239P] where P=(Fo^2^+2Fc^2^)/3'
_refine_ls_weighting_scheme calc
_refine_ls_wR_factor_gt 0.1627
_refine_ls_wR_factor_ref 0.1877
_reflns_number_gt 11870
_reflns_number_total 18429
_reflns_threshold_expression >2sigma(I)
_cod_data_source_file b415997g.txt
_cod_data_source_block gp52
_cod_depositor_comments
;
The following automatic conversions were performed:
'_symmetry_cell_setting' value 'Monoclinic' changed to 'monoclinic'
according to '/home/saulius/struct/CIF-dictionaries/cif_core.dic'
dictionary named 'cif_core.dic' version 2.4.1 from 2010-06-29.

Automatic conversion script
Id: cif_fix_enum 1527 2010-12-29 10:47:43Z saulius 

The following automatic conversions were performed:

'_refine_ls_weighting_scheme' value 'calc
w=1/[\s^2^(Fo^2^)+(0.0758P)^2^+12.5239P] where P=(Fo^2^+2Fc^2^)/3'
was changed to 'calc'. New tag '_refine_ls_weighting_details' was
created. The value of the new tag was set to
'w=1/[\s^2^(Fo^2^)+(0.0758P)^2^+12.5239P] where P=(Fo^2^+2Fc^2^)/3'.

Automatic conversion script
Id: cif_fix_values 3143 2015-03-26 13:38:13Z robertas 
;
_cod_original_sg_symbol_H-M P21/c
_cod_original_formula_sum C87H110Cl6N6Ti2
_cod_database_code 7008039

loop_
_symmetry_equiv_pos_as_xyz
'x, y, z'
'-x, y+1/2, -z+1/2'
'-x, -y, -z'
'x, -y-1/2, z-1/2'

loop_
_atom_site_label
_atom_site_type_symbol
_atom_site_fract_x
_atom_site_fract_y
_atom_site_fract_z
_atom_site_U_iso_or_equiv
_atom_site_adp_type
_atom_site_occupancy
_atom_site_calc_flag
_atom_site_refinement_flags
_atom_site_disorder_assembly
_atom_site_disorder_group
Ti1 Ti -0.00492(4) 0.10351(4) 0.29649(3) 0.03085(17) Uani 1 d . . .
Cl1 Cl 0.07674(6) 0.12352(6) 0.26911(4) 0.0391(2) Uani 1 d . . .
Cl2 Cl -0.09616(6) 0.06211(6) 0.31659(4) 0.0391(2) Uani 1 d . . .
Cl3 Cl -0.03853(6) 0.23991(6) 0.29033(5) 0.0441(3) Uani 1 d . . .
N1 N 0.03002(18) -0.02340(19) 0.31614(13) 0.0317(7) Uani 1 d . . .
N2 N 0.10682(18) 0.0977(2) 0.38281(12) 0.0317(7) Uani 1 d . . .
N3 N -0.08456(18) 0.02970(19) 0.21807(13) 0.0320(7) Uani 1 d . . .
C1 C 0.0923(2) -0.0448(2) 0.36750(15) 0.0333(8) Uani 1 d . . .
C2 C 0.1356(2) 0.0264(3) 0.40397(15) 0.0339(8) Uani 1 d . . .
C3 C 0.1507(2) 0.1695(2) 0.41643(15) 0.0328(8) Uani 1 d . . .
C4 C 0.1230(2) 0.2086(3) 0.44251(16) 0.0406(10) Uani 1 d . . .
C5 C 0.0536(3) 0.1745(4) 0.4410(2) 0.0616(15) Uani 1 d . . .
H5 H 0.0208 0.1360 0.4093 0.074 Uiso 1 calc R . .
C6 C 0.0866(4) 0.1276(4) 0.4920(3) 0.083(2) Uani 1 d . . .
H6A H 0.1126 0.1656 0.5229 0.124 Uiso 1 calc R . .
H6B H 0.1271 0.0875 0.4986 0.124 Uiso 1 calc R . .
H6C H 0.0416 0.0987 0.4879 0.124 Uiso 1 calc R . .
C7 C -0.0023(4) 0.2396(5) 0.4347(4) 0.127(4) Uani 1 d . . .
H7A H -0.0530 0.2142 0.4243 0.190 Uiso 1 calc R . .
H7B H -0.0154 0.2783 0.4062 0.190 Uiso 1 calc R . .
H7C H 0.0246 0.2690 0.4693 0.190 Uiso 1 calc R . .
C8 C 0.1648(2) 0.2782(3) 0.47350(16) 0.0442(11) Uani 1 d . . .
H8 H 0.1471 0.3054 0.4915 0.053 Uiso 1 calc R . .
C9 C 0.2310(3) 0.3087(3) 0.47881(17) 0.0432(10) Uani 1 d . . .
H9 H 0.2577 0.3572 0.4996 0.052 Uiso 1 calc R . .
C10 C 0.2585(2) 0.2689(2) 0.45397(16) 0.0370(9) Uani 1 d . . .
H10 H 0.3049 0.2898 0.4583 0.044 Uiso 1 calc R . .
C11 C 0.2196(2) 0.1984(2) 0.42244(15) 0.0314(8) Uani 1 d . . .
C12 C 0.2580(2) 0.1549(2) 0.39989(16) 0.0350(9) Uani 1 d . . .
H12 H 0.2234 0.1061 0.3784 0.042 Uiso 1 calc R . .
C13 C 0.2619(2) 0.2106(2) 0.36230(17) 0.0380(9) Uani 1 d . . .
H13A H 0.2062 0.2254 0.3305 0.057 Uiso 1 calc R . .
H13B H 0.2894 0.1818 0.3501 0.057 Uiso 1 calc R . .
H13C H 0.2925 0.2606 0.3821 0.057 Uiso 1 calc R . .
C14 C 0.3444(2) 0.1245(3) 0.44665(18) 0.0433(10) Uani 1 d . . .
H14A H 0.3796 0.1717 0.4677 0.065 Uiso 1 calc R . .
H14B H 0.3671 0.0943 0.4315 0.065 Uiso 1 calc R . .
H14C H 0.3417 0.0882 0.4706 0.065 Uiso 1 calc R . .
C15 C 0.2089(2) 0.0097(3) 0.46183(16) 0.0422(10) Uani 1 d . . .
H15A H 0.2305 0.0618 0.4818 0.063 Uiso 1 calc R . .
H15B H 0.2512 -0.0179 0.4622 0.063 Uiso 1 calc R . .
H15C H 0.1929 -0.0256 0.4793 0.063 Uiso 1 calc R . .
C16 C 0.1115(2) -0.1267(3) 0.38258(18) 0.0411(10) Uani 1 d . . .
H16 H 0.1564 -0.1411 0.4190 0.049 Uiso 1 calc R . .
C17 C 0.0649(3) -0.1865(3) 0.34423(18) 0.0434(10) Uani 1 d . . .
H17 H 0.0777 -0.2429 0.3538 0.052 Uiso 1 calc R . .
C18 C -0.0010(2) -0.1644(2) 0.29125(18) 0.0397(9) Uani 1 d . . .
H18 H -0.0342 -0.2051 0.2643 0.048 Uiso 1 calc R . .
C19 C -0.0171(2) -0.0820(2) 0.27870(16) 0.0340(8) Uani 1 d . . .
C20 C -0.0818(2) -0.0488(2) 0.22361(16) 0.0353(9) Uani 1 d . . .
C21 C -0.1343(2) 0.0631(2) 0.16305(15) 0.0341(9) Uani 1 d . . .
C22 C -0.2092(2) 0.1022(2) 0.14217(16) 0.0381(9) Uani 1 d . . .
C23 C -0.2412(3) 0.1093(3) 0.17399(18) 0.0465(11) Uani 1 d . . .
H23 H -0.1962 0.0930 0.2126 0.056 Uiso 1 calc R . .
C24 C -0.2664(3) 0.1976(3) 0.1746(2) 0.0560(12) Uani 1 d . . .
H24A H -0.2197 0.2345 0.1895 0.084 Uiso 1 calc R . .
H24B H -0.2840 0.2002 0.1975 0.084 Uiso 1 calc R . .
H24C H -0.3118 0.2145 0.1373 0.084 Uiso 1 calc R . .
C25 C -0.3135(3) 0.0506(3) 0.1514(2) 0.0644(14) Uani 1 d . . .
H25A H -0.3588 0.0658 0.1136 0.097 Uiso 1 calc R . .
H25B H -0.3318 0.0545 0.1738 0.097 Uiso 1 calc R . .
H25C H -0.2963 -0.0059 0.1524 0.097 Uiso 1 calc R . .
C26 C -0.2563(3) 0.1299(3) 0.08851(19) 0.0487(11) Uani 1 d . . .
H26 H -0.3079 0.1546 0.0730 0.058 Uiso 1 calc R . .
C27 C -0.2309(3) 0.1227(3) 0.05702(18) 0.0489(11) Uani 1 d . . .
H27 H -0.2639 0.1430 0.0206 0.059 Uiso 1 calc R . .
C28 C -0.1569(3) 0.0857(3) 0.07904(17) 0.0437(10) Uani 1 d . . .
H28 H -0.1392 0.0812 0.0574 0.052 Uiso 1 calc R . .
C29 C -0.1072(2) 0.0546(2) 0.13182(16) 0.0374(9) Uani 1 d . . .
C30 C -0.0284(3) 0.0109(3) 0.15085(18) 0.0438(10) Uani 1 d . . .
H30 H 0.0021 -0.0050 0.1900 0.053 Uiso 1 calc R . .
C31 C 0.0270(3) 0.0662(3) 0.14684(19) 0.0536(12) Uani 1 d . . .
H31A H 0.0014 0.0763 0.1083 0.080 Uiso 1 calc R . .
H31B H 0.0801 0.0393 0.1645 0.080 Uiso 1 calc R . .
H31C H 0.0351 0.1186 0.1651 0.080 Uiso 1 calc R . .
C32 C -0.0468(3) -0.0675(3) 0.1177(2) 0.0549(12) Uani 1 d . . .
H32A H -0.0711 -0.0527 0.0800 0.082 Uiso 1 calc R . .
H32B H -0.0853 -0.1018 0.1180 0.082 Uiso 1 calc R . .
H32C H 0.0042 -0.0980 0.1340 0.082 Uiso 1 calc R . .
C33 C -0.1380(3) -0.1095(3) 0.17939(17) 0.0464(11) Uani 1 d . . .
H33A H -0.1701 -0.1381 0.1882 0.070 Uiso 1 calc R . .
H33B H -0.1056 -0.1496 0.1765 0.070 Uiso 1 calc R . .
H33C H -0.1751 -0.0805 0.1445 0.070 Uiso 1 calc R . .
Ti2 Ti 0.59496(4) 0.38239(4) 0.29776(3) 0.02945(16) Uani 1 d . . .
Cl4 Cl 0.53114(6) 0.42568(6) 0.20813(4) 0.0357(2) Uani 1 d . . .
Cl5 Cl 0.67665(7) 0.33010(7) 0.38935(4) 0.0454(3) Uani 1 d . . .
Cl6 Cl 0.55687(9) 0.49571(6) 0.32127(5) 0.0590(3) Uani 1 d . . .
N4 N 0.62543(19) 0.26329(18) 0.28533(12) 0.0313(7) Uani 1 d . . .
N5 N 0.49434(19) 0.29944(18) 0.27262(12) 0.0305(7) Uani 1 d . . .
N6 N 0.70958(19) 0.39545(18) 0.30589(12) 0.0315(7) Uani 1 d . . .
C34 C 0.5794(2) 0.1987(2) 0.27818(15) 0.0339(9) Uani 1 d . . .
C35 C 0.5034(2) 0.2216(2) 0.26965(15) 0.0328(8) Uani 1 d . . .
C36 C 0.4195(2) 0.3286(2) 0.26225(16) 0.0335(8) Uani 1 d . . .
C37 C 0.4164(3) 0.3346(2) 0.30567(17) 0.0360(9) Uani 1 d . . .
C38 C 0.4848(3) 0.3047(2) 0.36252(16) 0.0388(9) Uani 1 d . . .
H38 H 0.5292 0.2820 0.3621 0.047 Uiso 1 calc R . .
C39 C 0.5217(3) 0.3743(3) 0.40479(19) 0.0535(12) Uani 1 d . . .
H39A H 0.5452 0.4161 0.3955 0.080 Uiso 1 calc R . .
H39B H 0.5646 0.3521 0.4412 0.080 Uiso 1 calc R . .
H39C H 0.4786 0.3993 0.4047 0.080 Uiso 1 calc R . .
C40 C 0.4546(3) 0.2356(3) 0.37932(18) 0.0444(10) Uani 1 d . . .
H40A H 0.4140 0.2574 0.3828 0.067 Uiso 1 calc R . .
H40B H 0.5010 0.2127 0.4145 0.067 Uiso 1 calc R . .
H40C H 0.4295 0.1923 0.3515 0.067 Uiso 1 calc R . .
C41 C 0.3456(3) 0.3659(3) 0.29488(19) 0.0453(10) Uani 1 d . . .
H41 H 0.3428 0.3715 0.3240 0.054 Uiso 1 calc R . .
C42 C 0.2791(3) 0.3890(3) 0.2429(2) 0.0500(11) Uani 1 d . . .
H42 H 0.2312 0.4106 0.2364 0.060 Uiso 1 calc R . .
C43 C 0.2828(3) 0.3806(2) 0.20058(19) 0.0454(11) Uani 1 d . . .
H43 H 0.2367 0.3961 0.1648 0.054 Uiso 1 calc R . .
C44 C 0.3522(3) 0.3500(2) 0.20857(17) 0.0382(9) Uani 1 d . . .
C45 C 0.3511(3) 0.3366(2) 0.15993(16) 0.0409(10) Uani 1 d . . .
H45 H 0.4085 0.3249 0.1740 0.049 Uiso 1 calc R . .
C46 C 0.2978(3) 0.2624(3) 0.12618(19) 0.0540(12) Uani 1 d . . .
H46A H 0.3213 0.2126 0.1485 0.081 Uiso 1 calc R . .
H46B H 0.2956 0.2567 0.0940 0.081 Uiso 1 calc R . .
H46C H 0.2422 0.2707 0.1145 0.081 Uiso 1 calc R . .
C47 C 0.3209(3) 0.4125(3) 0.12330(19) 0.0531(12) Uani 1 d . . .
H47A H 0.2629 0.4220 0.1062 0.080 Uiso 1 calc R . .
H47B H 0.3271 0.4038 0.0949 0.080 Uiso 1 calc R . .
H47C H 0.3531 0.4605 0.1453 0.080 Uiso 1 calc R . .
C48 C 0.4461(3) 0.1557(2) 0.26036(19) 0.0432(10) Uani 1 d . . .
H48A H 0.3967 0.1807 0.2523 0.065 Uiso 1 calc R . .
H48B H 0.4730 0.1216 0.2932 0.065 Uiso 1 calc R . .
H48C H 0.4309 0.1214 0.2295 0.065 Uiso 1 calc R . .
C49 C 0.6040(3) 0.1189(2) 0.27943(17) 0.0424(10) Uani 1 d . . .
H49 H 0.5710 0.0734 0.2741 0.051 Uiso 1 calc R . .
C50 C 0.6770(3) 0.1068(3) 0.28852(19) 0.0486(11) Uani 1 d . . .
H50 H 0.6949 0.0526 0.2895 0.058 Uiso 1 calc R . .
C51 C 0.7251(3) 0.1742(3) 0.29639(18) 0.0470(11) Uani 1 d . . .
H51 H 0.7754 0.1666 0.3023 0.056 Uiso 1 calc R . .
C52 C 0.6974(2) 0.2523(2) 0.29535(16) 0.0359(9) Uani 1 d . . .
C53 C 0.7424(2) 0.3294(2) 0.30477(16) 0.0362(9) Uani 1 d . . .
C54 C 0.7414(2) 0.4761(2) 0.30761(15) 0.0330(8) Uani 1 d . . .
C55 C 0.7804(2) 0.5230(2) 0.35576(16) 0.0364(9) Uani 1 d . . .
C56 C 0.8046(3) 0.4859(3) 0.40855(16) 0.0427(10) Uani 1 d . . .
H56 H 0.7755 0.4321 0.3992 0.051 Uiso 1 calc R . .
C57 C 0.8953(4) 0.4680(6) 0.4461(3) 0.111(3) Uani 1 d . . .
H57A H 0.9076 0.4261 0.4295 0.166 Uiso 1 calc R . .
H57B H 0.9116 0.4479 0.4812 0.166 Uiso 1 calc R . .
H57C H 0.9256 0.5184 0.4519 0.166 Uiso 1 calc R . .
C58 C 0.7795(5) 0.5378(4) 0.4364(2) 0.094(2) Uani 1 d . . .
H58A H 0.8104 0.5895 0.4489 0.141 Uiso 1 calc R . .
H58B H 0.7912 0.5078 0.4678 0.141 Uiso 1 calc R . .
H58C H 0.7207 0.5497 0.4105 0.141 Uiso 1 calc R . .
C59 C 0.7996(3) 0.6040(3) 0.35390(19) 0.0449(10) Uani 1 d . . .
H59 H 0.8253 0.6370 0.3858 0.054 Uiso 1 calc R . .
C60 C 0.7831(3) 0.6375(3) 0.3083(2) 0.0470(11) Uani 1 d . . .
H60 H 0.7940 0.6940 0.3076 0.056 Uiso 1 calc R . .
C61 C 0.7504(3) 0.5894(3) 0.26299(19) 0.0431(10) Uani 1 d . . .
H61 H 0.7417 0.6127 0.2318 0.052 Uiso 1 calc R . .
C62 C 0.7296(2) 0.5073(2) 0.26124(16) 0.0346(8) Uani 1 d . . .
C63 C 0.6984(2) 0.4582(3) 0.21051(16) 0.0397(9) Uani 1 d . . .
H63 H 0.6813 0.4027 0.2139 0.048 Uiso 1 calc R . .
C64 C 0.6246(3) 0.4993(3) 0.15894(17) 0.0465(11) Uani 1 d . . .
H64A H 0.5839 0.5130 0.1641 0.070 Uiso 1 calc R . .
H64B H 0.6004 0.4617 0.1279 0.070 Uiso 1 calc R . .
H64C H 0.6424 0.5497 0.1517 0.070 Uiso 1 calc R . .
C65 C 0.7667(3) 0.4470(3) 0.2050(2) 0.0516(11) Uani 1 d . . .
H65A H 0.7844 0.5010 0.2019 0.077 Uiso 1 calc R . .
H65B H 0.7458 0.4144 0.1724 0.077 Uiso 1 calc R . .
H65C H 0.8133 0.4185 0.2374 0.077 Uiso 1 calc R . .
C66 C 0.8209(3) 0.3237(3) 0.3131(2) 0.0608(14) Uani 1 d . . .
H66A H 0.8098 0.3069 0.2788 0.091 Uiso 1 calc R . .
H66B H 0.8565 0.2830 0.3415 0.091 Uiso 1 calc R . .
H66C H 0.8480 0.3775 0.3243 0.091 Uiso 1 calc R . .
C67 C 0.6108(3) 0.1077(3) 0.50131(17) 0.0492(11) Uani 1 d D . .
C68 C 0.6629(3) 0.1696(3) 0.5065(2) 0.0501(12) Uani 1 d D . .
H68 H 0.6880 0.2073 0.5361 0.060 Uiso 1 calc R . .
C69 C 0.6776(3) 0.1761(3) 0.4698(2) 0.0544(12) Uani 1 d D . .
H69 H 0.7126 0.2186 0.4742 0.065 Uiso 1 calc R . .
C70 C 0.6421(3) 0.1210(3) 0.4250(2) 0.0562(12) Uani 1 d D . .
H70 H 0.6520 0.1260 0.3991 0.067 Uiso 1 calc R . .
C71 C 0.5931(3) 0.0605(3) 0.42097(19) 0.0550(12) Uani 1 d D . .
H71 H 0.5694 0.0217 0.3921 0.066 Uiso 1 calc R . .
C72 C 0.5771(3) 0.0543(3) 0.45792(17) 0.0430(10) Uani 1 d D . .
H72 H 0.5418 0.0119 0.4532 0.052 Uiso 1 calc R . .
C73 C 0.5933(4) 0.1021(3) 0.5396(2) 0.0654(14) Uani 1 d D . .
H73A H 0.5347 0.1116 0.5203 0.098 Uiso 1 calc R . .
H73B H 0.6252 0.1436 0.5683 0.098 Uiso 1 calc R . .
H73C H 0.6081 0.0472 0.5562 0.098 Uiso 1 calc R . .
C74 C 0.4735(3) 0.1706(3) 0.08437(17) 0.0460(11) Uani 1 d D . .
C75 C 0.5001(3) 0.2105(3) 0.05861(18) 0.0475(11) Uani 1 d D . .
H75 H 0.5273 0.2619 0.0724 0.057 Uiso 1 calc R . .
C76 C 0.4884(3) 0.1779(3) 0.01396(19) 0.0523(12) Uani 1 d D . .
H76 H 0.5070 0.2068 -0.0030 0.063 Uiso 1 calc R . .
C77 C 0.4501(3) 0.1037(3) -0.0064(2) 0.0586(13) Uani 1 d D . .
H77 H 0.4425 0.0806 -0.0373 0.070 Uiso 1 calc R . .
C78 C 0.4225(3) 0.0629(3) 0.0179(2) 0.0587(13) Uani 1 d D . .
H78 H 0.3952 0.0117 0.0036 0.070 Uiso 1 calc R . .
C79 C 0.4345(3) 0.0965(3) 0.06334(19) 0.0496(11) Uani 1 d D . .
H79 H 0.4154 0.0678 0.0801 0.060 Uiso 1 calc R . .
C80 C 0.4887(4) 0.2053(4) 0.1336(2) 0.0742(16) Uani 1 d D . .
H80A H 0.4469 0.1854 0.1364 0.111 Uiso 1 calc R . .
H80B H 0.4865 0.2654 0.1312 0.111 Uiso 1 calc R . .
H80C H 0.5430 0.1882 0.1660 0.111 Uiso 1 calc R . .
C81 C 0.9874(5) 0.1709(5) 0.5620(4) 0.117(2) Uani 1 d DU . .
C82 C 0.9523(5) 0.2470(4) 0.5444(3) 0.0934(18) Uani 1 d DU . .
H82 H 0.9741 0.2964 0.5650 0.112 Uiso 1 calc R . .
C83 C 0.8809(5) 0.2406(6) 0.4923(3) 0.116(2) Uani 1 d DU . .
H83 H 0.8558 0.2928 0.4784 0.139 Uiso 1 calc R . .
C84 C 0.8337(5) 0.1780(5) 0.4533(4) 0.119(3) Uani 1 d DU . .
H84 H 0.7819 0.1816 0.4182 0.143 Uiso 1 calc R . .
C85 C 0.8810(5) 0.1137(5) 0.4787(4) 0.117(2) Uani 1 d DU . .
H85 H 0.8607 0.0664 0.4560 0.141 Uiso 1 calc R . .
C86 C 0.9561(4) 0.0966(4) 0.5327(3) 0.0967(19) Uani 1 d DU . .
H86 H 0.9804 0.0440 0.5462 0.116 Uiso 1 calc R . .
C87 C 1.0590(5) 0.1608(7) 0.6110(4) 0.139(3) Uani 1 d DU . .
H87A H 1.0611 0.1061 0.6249 0.208 Uiso 1 calc R . .
H87B H 1.0655 0.2028 0.6360 0.208 Uiso 1 calc R . .
H87C H 1.1033 0.1661 0.6082 0.208 Uiso 1 calc R . .

loop_
_atom_site_aniso_label
_atom_site_aniso_U_11
_atom_site_aniso_U_22
_atom_site_aniso_U_33
_atom_site_aniso_U_23
_atom_site_aniso_U_13
_atom_site_aniso_U_12
Ti1 0.0229(3) 0.0268(3) 0.0316(4) -0.0017(3) 0.0113(3) -0.0024(3)
Cl1 0.0326(5) 0.0393(5) 0.0398(5) -0.0031(4) 0.0196(4) -0.0052(4)
Cl2 0.0268(5) 0.0418(5) 0.0428(5) -0.0015(4) 0.0185(4) -0.0030(4)
Cl3 0.0403(6) 0.0304(5) 0.0580(7) -0.0040(4) 0.0285(5) -0.0012(4)
N1 0.0223(15) 0.0304(16) 0.0326(17) 0.0005(13) 0.0122(14) -0.0018(13)
N2 0.0237(15) 0.0371(18) 0.0314(17) 0.0002(14) 0.0156(14) -0.0031(13)
N3 0.0246(15) 0.0273(16) 0.0344(17) 0.0004(13) 0.0134(14) -0.0005(12)
C1 0.0281(19) 0.035(2) 0.034(2) 0.0052(16) 0.0176(17) 0.0003(16)
C2 0.0235(18) 0.044(2) 0.030(2) 0.0007(17) 0.0148(17) -0.0035(16)
C3 0.0232(18) 0.038(2) 0.0273(19) -0.0011(16) 0.0108(16) 0.0009(15)
C4 0.0252(19) 0.060(3) 0.030(2) -0.0046(19) 0.0135(17) -0.0007(18)
C5 0.041(3) 0.106(4) 0.047(3) -0.032(3) 0.032(2) -0.027(3)
C6 0.079(4) 0.066(4) 0.143(6) 0.028(4) 0.088(5) 0.014(3)
C7 0.064(4) 0.177(8) 0.173(8) 0.113(7) 0.090(5) 0.062(5)
C8 0.029(2) 0.062(3) 0.032(2) -0.012(2) 0.0138(18) 0.0033(19)
C9 0.036(2) 0.042(2) 0.040(2) -0.0132(19) 0.018(2) -0.0011(18)
C10 0.029(2) 0.034(2) 0.039(2) -0.0055(17) 0.0169(18) -0.0007(16)
C11 0.0258(18) 0.0318(19) 0.032(2) -0.0014(16) 0.0157(16) 0.0021(15)
C12 0.0276(19) 0.0271(19) 0.044(2) -0.0059(17) 0.0187(18) 0.0000(15)
C13 0.036(2) 0.033(2) 0.049(2) -0.0071(18) 0.028(2) -0.0008(17)
C14 0.027(2) 0.042(2) 0.052(3) -0.004(2) 0.0197(19) 0.0068(17)
C15 0.033(2) 0.048(2) 0.034(2) 0.0049(18) 0.0144(19) 0.0031(18)
C16 0.032(2) 0.041(2) 0.043(2) 0.0125(19) 0.0188(19) 0.0072(18)
C17 0.043(2) 0.032(2) 0.049(3) 0.0087(19) 0.026(2) 0.0059(18)
C18 0.034(2) 0.031(2) 0.047(2) -0.0005(18) 0.022(2) 0.0008(17)
C19 0.0294(19) 0.0295(19) 0.038(2) 0.0022(16) 0.0183(18) 0.0015(15)
C20 0.0281(19) 0.029(2) 0.037(2) -0.0017(16) 0.0147(18) -0.0015(15)
C21 0.0295(19) 0.0265(19) 0.032(2) -0.0022(16) 0.0120(17) -0.0042(15)
C22 0.030(2) 0.031(2) 0.038(2) 0.0011(17) 0.0133(18) -0.0005(16)
C23 0.031(2) 0.054(3) 0.044(2) 0.009(2) 0.018(2) 0.0087(19)
C24 0.038(2) 0.059(3) 0.064(3) -0.008(2) 0.028(2) 0.003(2)
C25 0.059(3) 0.055(3) 0.085(4) 0.014(3) 0.048(3) 0.003(2)
C26 0.035(2) 0.044(3) 0.047(3) 0.007(2) 0.015(2) 0.0093(19)
C27 0.042(2) 0.050(3) 0.035(2) 0.009(2) 0.014(2) 0.006(2)
C28 0.042(2) 0.040(2) 0.040(2) 0.0007(18) 0.020(2) 0.0039(18)
C29 0.031(2) 0.031(2) 0.035(2) -0.0046(16) 0.0130(18) -0.0033(16)
C30 0.034(2) 0.045(2) 0.039(2) 0.0035(19) 0.0161(19) 0.0057(18)
C31 0.044(3) 0.067(3) 0.046(3) -0.003(2) 0.026(2) 0.001(2)
C32 0.051(3) 0.051(3) 0.056(3) -0.001(2) 0.030(2) 0.013(2)
C33 0.042(2) 0.031(2) 0.041(2) -0.0052(18) 0.013(2) -0.0063(18)
Ti2 0.0401(4) 0.0213(3) 0.0283(3) 0.0005(3) 0.0218(3) 0.0014(3)
Cl4 0.0352(5) 0.0375(5) 0.0305(5) 0.0062(4) 0.0184(4) 0.0002(4)
Cl5 0.0558(6) 0.0437(6) 0.0304(5) 0.0027(4) 0.0235(5) -0.0091(5)
Cl6 0.1140(11) 0.0282(5) 0.0692(8) 0.0030(5) 0.0737(8) 0.0110(6)
N4 0.0351(17) 0.0261(16) 0.0277(16) 0.0003(12) 0.0169(14) 0.0027(13)
N5 0.0397(18) 0.0237(15) 0.0282(16) 0.0022(12) 0.0211(15) 0.0019(13)
N6 0.0349(17) 0.0282(16) 0.0228(15) -0.0006(12) 0.0135(14) 0.0008(13)
C34 0.045(2) 0.0257(19) 0.0279(19) 0.0020(15) 0.0211(18) 0.0031(16)
C35 0.045(2) 0.0254(18) 0.0289(19) 0.0006(15) 0.0234(18) -0.0006(16)
C36 0.041(2) 0.0197(17) 0.040(2) 0.0045(15) 0.0247(19) 0.0012(15)
C37 0.047(2) 0.0222(18) 0.044(2) -0.0003(16) 0.030(2) -0.0003(16)
C38 0.048(2) 0.035(2) 0.040(2) -0.0014(18) 0.031(2) -0.0034(18)
C39 0.079(3) 0.046(3) 0.050(3) -0.008(2) 0.047(3) -0.012(2)
C40 0.048(3) 0.039(2) 0.049(3) 0.007(2) 0.031(2) 0.0017(19)
C41 0.056(3) 0.033(2) 0.059(3) 0.003(2) 0.042(3) 0.006(2)
C42 0.051(3) 0.034(2) 0.072(3) 0.010(2) 0.041(3) 0.009(2)
C43 0.044(2) 0.029(2) 0.052(3) 0.0112(19) 0.025(2) 0.0055(18)
C44 0.044(2) 0.0220(18) 0.044(2) 0.0033(16) 0.025(2) -0.0032(16)
C45 0.038(2) 0.038(2) 0.033(2) 0.0058(18) 0.0159(19) -0.0062(18)
C46 0.058(3) 0.051(3) 0.041(3) -0.002(2) 0.025(2) -0.013(2)
C47 0.048(3) 0.049(3) 0.046(3) 0.015(2) 0.021(2) -0.004(2)
C48 0.056(3) 0.025(2) 0.057(3) -0.0021(18) 0.039(2) -0.0026(18)
C49 0.056(3) 0.027(2) 0.044(2) 0.0009(17) 0.031(2) 0.0030(19)
C50 0.062(3) 0.027(2) 0.054(3) 0.0017(19) 0.035(2) 0.011(2)
C51 0.046(3) 0.037(2) 0.052(3) 0.005(2) 0.028(2) 0.0103(19)
C52 0.038(2) 0.029(2) 0.034(2) 0.0025(16) 0.0190(18) 0.0071(16)
C53 0.031(2) 0.034(2) 0.032(2) 0.0010(16) 0.0143(17) 0.0030(16)
C54 0.0273(19) 0.031(2) 0.034(2) -0.0010(16) 0.0153(17) 0.0032(15)
C55 0.030(2) 0.037(2) 0.037(2) -0.0084(17) 0.0182(18) -0.0012(16)
C56 0.041(2) 0.044(2) 0.034(2) -0.0071(18) 0.0182(19) -0.0068(19)
C57 0.055(4) 0.173(8) 0.078(4) 0.070(5) 0.027(3) 0.025(4)
C58 0.150(7) 0.080(4) 0.053(3) -0.007(3) 0.063(4) 0.021(4)
C59 0.041(2) 0.033(2) 0.054(3) -0.015(2) 0.026(2) -0.0049(18)
C60 0.044(2) 0.035(2) 0.062(3) -0.003(2) 0.032(2) -0.0026(19)
C61 0.040(2) 0.039(2) 0.053(3) 0.004(2) 0.031(2) 0.0017(18)
C62 0.0267(19) 0.038(2) 0.034(2) 0.0006(17) 0.0162(17) -0.0017(16)
C63 0.037(2) 0.046(2) 0.034(2) -0.0032(18) 0.0204(19) -0.0056(18)
C64 0.043(2) 0.059(3) 0.036(2) 0.008(2) 0.024(2) -0.003(2)
C65 0.050(3) 0.058(3) 0.053(3) -0.007(2) 0.035(2) -0.004(2)
C66 0.035(2) 0.048(3) 0.085(4) 0.008(3) 0.030(3) 0.008(2)
C67 0.049(3) 0.046(3) 0.039(2) 0.007(2) 0.020(2) 0.014(2)
C68 0.047(3) 0.030(2) 0.055(3) 0.003(2) 0.023(2) 0.0026(19)
C69 0.051(3) 0.042(3) 0.057(3) 0.009(2) 0.026(3) 0.004(2)
C70 0.047(3) 0.048(3) 0.068(3) 0.014(2) 0.033(3) 0.010(2)
C71 0.047(3) 0.063(3) 0.041(3) 0.003(2) 0.020(2) 0.013(2)
C72 0.033(2) 0.037(2) 0.043(2) 0.0056(19) 0.016(2) 0.0038(17)
C73 0.077(4) 0.058(3) 0.060(3) 0.013(3) 0.042(3) 0.019(3)
C74 0.046(3) 0.052(3) 0.039(2) 0.008(2) 0.026(2) 0.016(2)
C75 0.036(2) 0.050(3) 0.047(3) 0.012(2) 0.021(2) 0.008(2)
C76 0.048(3) 0.066(3) 0.052(3) 0.020(2) 0.036(2) 0.017(2)
C77 0.075(4) 0.057(3) 0.053(3) 0.008(2) 0.044(3) 0.019(3)
C78 0.072(3) 0.042(3) 0.063(3) 0.005(2) 0.042(3) 0.005(2)
C79 0.059(3) 0.049(3) 0.053(3) 0.020(2) 0.041(3) 0.014(2)
C80 0.095(5) 0.079(4) 0.061(3) -0.003(3) 0.055(4) 0.006(3)
C81 0.127(5) 0.104(4) 0.174(6) 0.037(4) 0.120(4) 0.028(4)
C82 0.124(5) 0.073(3) 0.117(4) 0.008(3) 0.091(4) 0.008(3)
C83 0.128(6) 0.132(5) 0.111(5) 0.004(4) 0.084(4) -0.024(4)
C84 0.077(5) 0.123(6) 0.137(6) 0.020(4) 0.056(4) -0.001(3)
C85 0.129(5) 0.125(5) 0.172(5) 0.056(4) 0.130(4) 0.049(4)
C86 0.110(4) 0.069(3) 0.177(6) 0.038(3) 0.121(4) 0.023(3)
C87 0.123(6) 0.206(9) 0.134(6) 0.052(5) 0.102(4) 0.038(5)

loop_
_atom_type_symbol
_atom_type_description
_atom_type_scat_dispersion_real
_atom_type_scat_dispersion_imag
_atom_type_scat_source
C C .0033 .0016 'International Tables Vol C Tables 4.2.6.8 and 6.1.1.4'
H H .0000 .0000 'International Tables Vol C Tables 4.2.6.8 and 6.1.1.4'
Cl Cl .1484 .1585 'International Tables Vol C Tables 4.2.6.8 and 6.1.1.4'
N N .0061 .0033 'International Tables Vol C Tables 4.2.6.8 and 6.1.1.4'
Ti Ti .2776 .4457 'International Tables Vol C Tables 4.2.6.8 and 6.1.1.4'

loop_
_geom_angle_atom_site_label_1
_geom_angle_atom_site_label_2
_geom_angle_atom_site_label_3
_geom_angle
_geom_angle_site_symmetry_1
_geom_angle_site_symmetry_3
_geom_angle_publ_flag
N1 Ti1 N2 72.37(12) . . ?
N1 Ti1 N3 72.01(11) . . ?
N2 Ti1 N3 143.44(12) . . ?
N1 Ti1 Cl3 169.53(10) . . ?
N2 Ti1 Cl3 100.30(9) . . ?
N3 Ti1 Cl3 116.07(9) . . ?
N1 Ti1 Cl1 92.54(9) . . ?
N2 Ti1 Cl1 89.83(9) . . ?
N3 Ti1 Cl1 83.78(9) . . ?
Cl3 Ti1 Cl1 94.94(4) . . ?
N1 Ti1 Cl2 80.79(9) . . ?
N2 Ti1 Cl2 94.24(9) . . ?
N3 Ti1 Cl2 88.01(9) . . ?
Cl3 Ti1 Cl2 92.54(4) . . ?
Cl1 Ti1 Cl2 170.72(5) . . ?
C1 N1 C19 119.8(3) . . ?
C1 N1 Ti1 119.8(3) . . ?
C19 N1 Ti1 119.8(2) . . ?
C2 N2 C3 118.1(3) . . ?
C2 N2 Ti1 117.9(3) . . ?
C3 N2 Ti1 124.0(2) . . ?
C20 N3 C21 118.1(3) . . ?
C20 N3 Ti1 116.0(3) . . ?
C21 N3 Ti1 125.8(2) . . ?
N1 C1 C16 121.2(4) . . ?
N1 C1 C2 113.2(3) . . ?
C16 C1 C2 125.6(4) . . ?
N2 C2 C1 116.4(3) . . ?
N2 C2 C15 125.8(4) . . ?
C1 C2 C15 117.8(4) . . ?
C11 C3 C4 121.3(4) . . ?
C11 C3 N2 119.9(3) . . ?
C4 C3 N2 118.8(3) . . ?
C8 C4 C3 117.8(4) . . ?
C8 C4 C5 119.6(4) . . ?
C3 C4 C5 122.5(4) . . ?
C7 C5 C6 108.2(5) . . ?
C7 C5 C4 113.0(5) . . ?
C6 C5 C4 110.6(4) . . ?
C7 C5 H5 108.3 . . ?
C6 C5 H5 108.3 . . ?
C4 C5 H5 108.3 . . ?
C5 C6 H6A 109.5 . . ?
C5 C6 H6B 109.5 . . ?
H6A C6 H6B 109.5 . . ?
C5 C6 H6C 109.5 . . ?
H6A C6 H6C 109.5 . . ?
H6B C6 H6C 109.5 . . ?
C5 C7 H7A 109.5 . . ?
C5 C7 H7B 109.5 . . ?
H7A C7 H7B 109.5 . . ?
C5 C7 H7C 109.5 . . ?
H7A C7 H7C 109.5 . . ?
H7B C7 H7C 109.5 . . ?
C9 C8 C4 121.9(4) . . ?
C9 C8 H8 119.0 . . ?
C4 C8 H8 119.0 . . ?
C8 C9 C10 119.7(4) . . ?
C8 C9 H9 120.2 . . ?
C10 C9 H9 120.2 . . ?
C9 C10 C11 121.5(4) . . ?
C9 C10 H10 119.2 . . ?
C11 C10 H10 119.2 . . ?
C10 C11 C3 117.8(3) . . ?
C10 C11 C12 117.8(3) . . ?
C3 C11 C12 124.3(3) . . ?
C13 C12 C11 111.7(3) . . ?
C13 C12 C14 109.6(3) . . ?
C11 C12 C14 110.5(3) . . ?
C13 C12 H12 108.3 . . ?
C11 C12 H12 108.3 . . ?
C14 C12 H12 108.3 . . ?
C12 C13 H13A 109.5 . . ?
C12 C13 H13B 109.5 . . ?
H13A C13 H13B 109.5 . . ?
C12 C13 H13C 109.5 . . ?
H13A C13 H13C 109.5 . . ?
H13B C13 H13C 109.5 . . ?
C12 C14 H14A 109.5 . . ?
C12 C14 H14B 109.5 . . ?
H14A C14 H14B 109.5 . . ?
C12 C14 H14C 109.5 . . ?
H14A C14 H14C 109.5 . . ?
H14B C14 H14C 109.5 . . ?
C2 C15 H15A 109.5 . . ?
C2 C15 H15B 109.5 . . ?
H15A C15 H15B 109.5 . . ?
C2 C15 H15C 109.5 . . ?
H15A C15 H15C 109.5 . . ?
H15B C15 H15C 109.5 . . ?
C17 C16 C1 119.1(4) . . ?
C17 C16 H16 120.5 . . ?
C1 C16 H16 120.5 . . ?
C16 C17 C18 119.8(4) . . ?
C16 C17 H17 120.1 . . ?
C18 C17 H17 120.1 . . ?
C19 C18 C17 118.4(4) . . ?
C19 C18 H18 120.8 . . ?
C17 C18 H18 120.8 . . ?
N1 C19 C18 121.6(4) . . ?
N1 C19 C20 113.4(3) . . ?
C18 C19 C20 124.8(4) . . ?
N3 C20 C19 116.9(3) . . ?
N3 C20 C33 125.9(4) . . ?
C19 C20 C33 117.2(3) . . ?
C29 C21 C22 121.7(4) . . ?
C29 C21 N3 119.0(3) . . ?
C22 C21 N3 119.3(4) . . ?
C26 C22 C21 117.2(4) . . ?
C26 C22 C23 119.9(4) . . ?
C21 C22 C23 122.8(4) . . ?
C22 C23 C24 112.1(4) . . ?
C22 C23 C25 110.9(4) . . ?
C24 C23 C25 110.0(4) . . ?
C22 C23 H23 107.9 . . ?
C24 C23 H23 107.9 . . ?
C25 C23 H23 107.9 . . ?
C23 C24 H24A 109.5 . . ?
C23 C24 H24B 109.5 . . ?
H24A C24 H24B 109.5 . . ?
C23 C24 H24C 109.5 . . ?
H24A C24 H24C 109.5 . . ?
H24B C24 H24C 109.5 . . ?
C23 C25 H25A 109.5 . . ?
C23 C25 H25B 109.5 . . ?
H25A C25 H25B 109.5 . . ?
C23 C25 H25C 109.5 . . ?
H25A C25 H25C 109.5 . . ?
H25B C25 H25C 109.5 . . ?
C27 C26 C22 122.3(4) . . ?
C27 C26 H26 118.9 . . ?
C22 C26 H26 118.9 . . ?
C28 C27 C26 119.0(4) . . ?
C28 C27 H27 120.5 . . ?
C26 C27 H27 120.5 . . ?
C27 C28 C29 122.3(4) . . ?
C27 C28 H28 118.8 . . ?
C29 C28 H28 118.8 . . ?
C28 C29 C21 117.5(4) . . ?
C28 C29 C30 117.6(4) . . ?
C21 C29 C30 124.8(4) . . ?
C31 C30 C29 112.0(4) . . ?
C31 C30 C32 108.9(4) . . ?
C29 C30 C32 111.4(3) . . ?
C31 C30 H30 108.2 . . ?
C29 C30 H30 108.2 . . ?
C32 C30 H30 108.2 . . ?
C30 C31 H31A 109.5 . . ?
C30 C31 H31B 109.5 . . ?
H31A C31 H31B 109.5 . . ?
C30 C31 H31C 109.5 . . ?
H31A C31 H31C 109.5 . . ?
H31B C31 H31C 109.5 . . ?
C30 C32 H32A 109.5 . . ?
C30 C32 H32B 109.5 . . ?
H32A C32 H32B 109.5 . . ?
C30 C32 H32C 109.5 . . ?
H32A C32 H32C 109.5 . . ?
H32B C32 H32C 109.5 . . ?
C20 C33 H33A 109.5 . . ?
C20 C33 H33B 109.5 . . ?
H33A C33 H33B 109.5 . . ?
C20 C33 H33C 109.5 . . ?
H33A C33 H33C 109.5 . . ?
H33B C33 H33C 109.5 . . ?
N4 Ti2 N5 72.61(12) . . ?
N4 Ti2 N6 72.26(12) . . ?
N5 Ti2 N6 144.27(11) . . ?
N4 Ti2 Cl6 168.50(9) . . ?
N5 Ti2 Cl6 99.69(9) . . ?
N6 Ti2 Cl6 116.01(9) . . ?
N4 Ti2 Cl4 93.97(9) . . ?
N5 Ti2 Cl4 92.73(8) . . ?
N6 Ti2 Cl4 83.39(8) . . ?
Cl6 Ti2 Cl4 94.94(5) . . ?
N4 Ti2 Cl5 79.85(9) . . ?
N5 Ti2 Cl5 91.35(9) . . ?
N6 Ti2 Cl5 88.77(8) . . ?
Cl6 Ti2 Cl5 92.01(5) . . ?
Cl4 Ti2 Cl5 171.23(5) . . ?
C52 N4 C34 120.8(3) . . ?
C52 N4 Ti2 119.4(3) . . ?
C34 N4 Ti2 118.5(3) . . ?
C35 N5 C36 119.1(3) . . ?
C35 N5 Ti2 118.8(3) . . ?
C36 N5 Ti2 122.0(2) . . ?
C53 N6 C54 121.3(3) . . ?
C53 N6 Ti2 117.5(3) . . ?
C54 N6 Ti2 121.1(2) . . ?
N4 C34 C49 121.1(4) . . ?
N4 C34 C35 113.9(3) . . ?
C49 C34 C35 125.0(4) . . ?
N5 C35 C34 114.9(3) . . ?
N5 C35 C48 125.8(4) . . ?
C34 C35 C48 119.3(3) . . ?
C37 C36 C44 121.9(4) . . ?
C37 C36 N5 119.3(3) . . ?
C44 C36 N5 118.9(3) . . ?
C41 C37 C36 117.9(4) . . ?
C41 C37 C38 119.3(4) . . ?
C36 C37 C38 122.7(4) . . ?
C37 C38 C40 110.5(3) . . ?
C37 C38 C39 112.2(4) . . ?
C40 C38 C39 110.0(3) . . ?
C37 C38 H38 108.0 . . ?
C40 C38 H38 108.0 . . ?
C39 C38 H38 108.0 . . ?
C38 C39 H39A 109.5 . . ?
C38 C39 H39B 109.5 . . ?
H39A C39 H39B 109.5 . . ?
C38 C39 H39C 109.5 . . ?
H39A C39 H39C 109.5 . . ?
H39B C39 H39C 109.5 . . ?
C38 C40 H40A 109.5 . . ?
C38 C40 H40B 109.5 . . ?
H40A C40 H40B 109.5 . . ?
C38 C40 H40C 109.5 . . ?
H40A C40 H40C 109.5 . . ?
H40B C40 H40C 109.5 . . ?
C42 C41 C37 121.8(4) . . ?
C42 C41 H41 119.1 . . ?
C37 C41 H41 119.1 . . ?
C43 C42 C41 119.3(4) . . ?
C43 C42 H42 120.4 . . ?
C41 C42 H42 120.4 . . ?
C42 C43 C44 122.0(4) . . ?
C42 C43 H43 119.0 . . ?
C44 C43 H43 119.0 . . ?
C43 C44 C36 117.2(4) . . ?
C43 C44 C45 119.9(4) . . ?
C36 C44 C45 122.8(4) . . ?
C44 C45 C47 112.0(4) . . ?
C44 C45 C46 110.9(3) . . ?
C47 C45 C46 109.6(4) . . ?
C44 C45 H45 108.1 . . ?
C47 C45 H45 108.1 . . ?
C46 C45 H45 108.1 . . ?
C45 C46 H46A 109.5 . . ?
C45 C46 H46B 109.5 . . ?
H46A C46 H46B 109.5 . . ?
C45 C46 H46C 109.5 . . ?
H46A C46 H46C 109.5 . . ?
H46B C46 H46C 109.5 . . ?
C45 C47 H47A 109.5 . . ?
C45 C47 H47B 109.5 . . ?
H47A C47 H47B 109.5 . . ?
C45 C47 H47C 109.5 . . ?
H47A C47 H47C 109.5 . . ?
H47B C47 H47C 109.5 . . ?
C35 C48 H48A 109.5 . . ?
C35 C48 H48B 109.5 . . ?
H48A C48 H48B 109.5 . . ?
C35 C48 H48C 109.5 . . ?
H48A C48 H48C 109.5 . . ?
H48B C48 H48C 109.5 . . ?
C50 C49 C34 118.7(4) . . ?
C50 C49 H49 120.7 . . ?
C34 C49 H49 120.7 . . ?
C49 C50 C51 120.1(4) . . ?
C49 C50 H50 119.9 . . ?
C51 C50 H50 119.9 . . ?
C52 C51 C50 118.3(4) . . ?
C52 C51 H51 120.9 . . ?
C50 C51 H51 120.9 . . ?
N4 C52 C51 121.0(4) . . ?
N4 C52 C53 114.2(3) . . ?
C51 C52 C53 124.7(4) . . ?
N6 C53 C52 115.7(4) . . ?
N6 C53 C66 126.2(4) . . ?
C52 C53 C66 118.1(4) . . ?
C62 C54 C55 121.3(4) . . ?
C62 C54 N6 120.2(3) . . ?
C55 C54 N6 118.4(3) . . ?
C59 C55 C54 117.4(4) . . ?
C59 C55 C56 120.8(4) . . ?
C54 C55 C56 121.8(4) . . ?
C57 C56 C58 111.7(5) . . ?
C57 C56 C55 109.6(4) . . ?
C58 C56 C55 113.5(4) . . ?
C57 C56 H56 107.2 . . ?
C58 C56 H56 107.2 . . ?
C55 C56 H56 107.2 . . ?
C56 C57 H57A 109.5 . . ?
C56 C57 H57B 109.5 . . ?
H57A C57 H57B 109.5 . . ?
C56 C57 H57C 109.5 . . ?
H57A C57 H57C 109.5 . . ?
H57B C57 H57C 109.5 . . ?
C56 C58 H58A 109.5 . . ?
C56 C58 H58B 109.5 . . ?
H58A C58 H58B 109.5 . . ?
C56 C58 H58C 109.5 . . ?
H58A C58 H58C 109.5 . . ?
H58B C58 H58C 109.5 . . ?
C60 C59 C55 122.2(4) . . ?
C60 C59 H59 118.9 . . ?
C55 C59 H59 118.9 . . ?
C59 C60 C61 119.6(4) . . ?
C59 C60 H60 120.2 . . ?
C61 C60 H60 120.2 . . ?
C60 C61 C62 122.1(4) . . ?
C60 C61 H61 119.0 . . ?
C62 C61 H61 119.0 . . ?
C61 C62 C54 117.0(4) . . ?
C61 C62 C63 117.9(4) . . ?
C54 C62 C63 125.1(4) . . ?
C62 C63 C64 111.8(4) . . ?
C62 C63 C65 110.4(3) . . ?
C64 C63 C65 109.2(4) . . ?
C62 C63 H63 108.5 . . ?
C64 C63 H63 108.5 . . ?
C65 C63 H63 108.5 . . ?
C63 C64 H64A 109.5 . . ?
C63 C64 H64B 109.5 . . ?
H64A C64 H64B 109.5 . . ?
C63 C64 H64C 109.5 . . ?
H64A C64 H64C 109.5 . . ?
H64B C64 H64C 109.5 . . ?
C63 C65 H65A 109.5 . . ?
C63 C65 H65B 109.5 . . ?
H65A C65 H65B 109.5 . . ?
C63 C65 H65C 109.5 . . ?
H65A C65 H65C 109.5 . . ?
H65B C65 H65C 109.5 . . ?
C53 C66 H66A 109.5 . . ?
C53 C66 H66B 109.5 . . ?
H66A C66 H66B 109.5 . . ?
C53 C66 H66C 109.5 . . ?
H66A C66 H66C 109.5 . . ?
H66B C66 H66C 109.5 . . ?
C72 C67 C68 116.7(4) . . ?
C72 C67 C73 122.3(5) . . ?
C68 C67 C73 121.0(4) . . ?
C69 C68 C67 121.0(4) . . ?
C69 C68 H68 119.5 . . ?
C67 C68 H68 119.5 . . ?
C68 C69 C70 121.8(5) . . ?
C68 C69 H69 119.1 . . ?
C70 C69 H69 119.1 . . ?
C71 C70 C69 116.8(5) . . ?
C71 C70 H70 121.6 . . ?
C69 C70 H70 121.6 . . ?
C70 C71 C72 121.6(5) . . ?
C70 C71 H71 119.2 . . ?
C72 C71 H71 119.2 . . ?
C67 C72 C71 122.1(4) . . ?
C67 C72 H72 118.9 . . ?
C71 C72 H72 118.9 . . ?
C67 C73 H73A 109.5 . . ?
C67 C73 H73B 109.5 . . ?
H73A C73 H73B 109.5 . . ?
C67 C73 H73C 109.5 . . ?
H73A C73 H73C 109.5 . . ?
H73B C73 H73C 109.5 . . ?
C79 C74 C75 117.7(4) . . ?
C79 C74 C80 121.1(4) . . ?
C75 C74 C80 121.2(5) . . ?
C76 C75 C74 121.7(5) . . ?
C76 C75 H75 119.2 . . ?
C74 C75 H75 119.2 . . ?
C75 C76 C77 120.2(4) . . ?
C75 C76 H76 119.9 . . ?
C77 C76 H76 119.9 . . ?
C76 C77 C78 119.6(5) . . ?
C76 C77 H77 120.2 . . ?
C78 C77 H77 120.2 . . ?
C77 C78 C79 120.0(5) . . ?
C77 C78 H78 120.0 . . ?
C79 C78 H78 120.0 . . ?
C74 C79 C78 120.8(4) . . ?
C74 C79 H79 119.6 . . ?
C78 C79 H79 119.6 . . ?
C74 C80 H80A 109.5 . . ?
C74 C80 H80B 109.5 . . ?
H80A C80 H80B 109.5 . . ?
C74 C80 H80C 109.5 . . ?
H80A C80 H80C 109.5 . . ?
H80B C80 H80C 109.5 . . ?
C87 C81 C82 120.9(9) . . ?
C87 C81 C86 112.2(8) . . ?
C82 C81 C86 126.9(9) . . ?
C83 C82 C81 108.9(8) . . ?
C83 C82 H82 125.5 . . ?
C81 C82 H82 125.5 . . ?
C82 C83 C84 137.9(9) . . ?
C82 C83 H83 111.0 . . ?
C84 C83 H83 111.0 . . ?
C85 C84 C83 101.1(8) . . ?
C85 C84 H84 129.4 . . ?
C83 C84 H84 129.4 . . ?
C84 C85 C86 136.1(9) . . ?
C84 C85 H85 111.9 . . ?
C86 C85 H85 111.9 . . ?
C81 C86 C85 108.8(7) . . ?
C81 C86 H86 125.6 . . ?
C85 C86 H86 125.6 . . ?
C81 C87 H87A 109.5 . . ?
C81 C87 H87B 109.5 . . ?
H87A C87 H87B 109.5 . . ?
C81 C87 H87C 109.5 . . ?
H87A C87 H87C 109.5 . . ?
H87B C87 H87C 109.5 . . ?

loop_
_geom_bond_atom_site_label_1
_geom_bond_atom_site_label_2
_geom_bond_distance
_geom_bond_site_symmetry_2
_geom_bond_publ_flag
Ti1 N1 2.148(3) . ?
Ti1 N2 2.215(3) . ?
Ti1 N3 2.268(3) . ?
Ti1 Cl3 2.2980(13) . ?
Ti1 Cl1 2.3439(13) . ?
Ti1 Cl2 2.4287(13) . ?
N1 C1 1.339(5) . ?
N1 C19 1.347(5) . ?
N2 C2 1.284(5) . ?
N2 C3 1.454(5) . ?
N3 C20 1.285(5) . ?
N3 C21 1.453(5) . ?
C1 C16 1.386(5) . ?
C1 C2 1.475(5) . ?
C2 C15 1.498(5) . ?
C3 C11 1.405(5) . ?
C3 C4 1.405(6) . ?
C4 C8 1.389(6) . ?
C4 C5 1.517(6) . ?
C5 C7 1.491(9) . ?
C5 C6 1.492(8) . ?
C5 H5 1.0000 . ?
C6 H6A 0.9800 . ?
C6 H6B 0.9800 . ?
C6 H6C 0.9800 . ?
C7 H7A 0.9800 . ?
C7 H7B 0.9800 . ?
C7 H7C 0.9800 . ?
C8 C9 1.372(6) . ?
C8 H8 0.9500 . ?
C9 C10 1.374(6) . ?
C9 H9 0.9500 . ?
C10 C11 1.397(5) . ?
C10 H10 0.9500 . ?
C11 C12 1.522(5) . ?
C12 C13 1.522(6) . ?
C12 C14 1.534(5) . ?
C12 H12 1.0000 . ?
C13 H13A 0.9800 . ?
C13 H13B 0.9800 . ?
C13 H13C 0.9800 . ?
C14 H14A 0.9800 . ?
C14 H14B 0.9800 . ?
C14 H14C 0.9800 . ?
C15 H15A 0.9800 . ?
C15 H15B 0.9800 . ?
C15 H15C 0.9800 . ?
C16 C17 1.371(6) . ?
C16 H16 0.9500 . ?
C17 C18 1.390(6) . ?
C17 H17 0.9500 . ?
C18 C19 1.378(5) . ?
C18 H18 0.9500 . ?
C19 C20 1.480(5) . ?
C20 C33 1.499(5) . ?
C21 C29 1.400(6) . ?
C21 C22 1.411(5) . ?
C22 C26 1.390(6) . ?
C22 C23 1.500(6) . ?
C23 C24 1.533(6) . ?
C23 C25 1.535(7) . ?
C23 H23 1.0000 . ?
C24 H24A 0.9800 . ?
C24 H24B 0.9800 . ?
C24 H24C 0.9800 . ?
C25 H25A 0.9800 . ?
C25 H25B 0.9800 . ?
C25 H25C 0.9800 . ?
C26 C27 1.377(7) . ?
C26 H26 0.9500 . ?
C27 C28 1.373(6) . ?
C27 H27 0.9500 . ?
C28 C29 1.387(6) . ?
C28 H28 0.9500 . ?
C29 C30 1.528(6) . ?
C30 C31 1.524(6) . ?
C30 C32 1.531(6) . ?
C30 H30 1.0000 . ?
C31 H31A 0.9800 . ?
C31 H31B 0.9800 . ?
C31 H31C 0.9800 . ?
C32 H32A 0.9800 . ?
C32 H32B 0.9800 . ?
C32 H32C 0.9800 . ?
C33 H33A 0.9800 . ?
C33 H33B 0.9800 . ?
C33 H33C 0.9800 . ?
Ti2 N4 2.146(3) . ?
Ti2 N5 2.185(3) . ?
Ti2 N6 2.242(3) . ?
Ti2 Cl6 2.2968(13) . ?
Ti2 Cl4 2.3385(12) . ?
Ti2 Cl5 2.3986(13) . ?
N4 C52 1.335(5) . ?
N4 C34 1.342(5) . ?
N5 C35 1.293(5) . ?
N5 C36 1.458(5) . ?
N6 C53 1.283(5) . ?
N6 C54 1.454(5) . ?
C34 C49 1.388(5) . ?
C34 C35 1.476(6) . ?
C35 C48 1.491(5) . ?
C36 C37 1.396(5) . ?
C36 C44 1.407(6) . ?
C37 C41 1.386(6) . ?
C37 C38 1.509(6) . ?
C38 C40 1.528(6) . ?
C38 C39 1.535(6) . ?
C38 H38 1.0000 . ?
C39 H39A 0.9800 . ?
C39 H39B 0.9800 . ?
C39 H39C 0.9800 . ?
C40 H40A 0.9800 . ?
C40 H40B 0.9800 . ?
C40 H40C 0.9800 . ?
C41 C42 1.381(6) . ?
C41 H41 0.9500 . ?
C42 C43 1.373(7) . ?
C42 H42 0.9500 . ?
C43 C44 1.394(6) . ?
C43 H43 0.9500 . ?
C44 C45 1.517(6) . ?
C45 C47 1.528(6) . ?
C45 C46 1.532(6) . ?
C45 H45 1.0000 . ?
C46 H46A 0.9800 . ?
C46 H46B 0.9800 . ?
C46 H46C 0.9800 . ?
C47 H47A 0.9800 . ?
C47 H47B 0.9800 . ?
C47 H47C 0.9800 . ?
C48 H48A 0.9800 . ?
C48 H48B 0.9800 . ?
C48 H48C 0.9800 . ?
C49 C50 1.372(6) . ?
C49 H49 0.9500 . ?
C50 C51 1.398(6) . ?
C50 H50 0.9500 . ?
C51 C52 1.387(6) . ?
C51 H51 0.9500 . ?
C52 C53 1.481(6) . ?
C53 C66 1.487(6) . ?
C54 C62 1.401(5) . ?
C54 C55 1.409(5) . ?
C55 C59 1.389(6) . ?
C55 C56 1.515(6) . ?
C56 C57 1.508(7) . ?
C56 C58 1.515(7) . ?
C56 H56 1.0000 . ?
C57 H57A 0.9800 . ?
C57 H57B 0.9800 . ?
C57 H57C 0.9800 . ?
C58 H58A 0.9800 . ?
C58 H58B 0.9800 . ?
C58 H58C 0.9800 . ?
C59 C60 1.352(6) . ?
C59 H59 0.9500 . ?
C60 C61 1.371(6) . ?
C60 H60 0.9500 . ?
C61 C62 1.395(6) . ?
C61 H61 0.9500 . ?
C62 C63 1.512(6) . ?
C63 C64 1.526(6) . ?
C63 C65 1.540(6) . ?
C63 H63 1.0000 . ?
C64 H64A 0.9800 . ?
C64 H64B 0.9800 . ?
C64 H64C 0.9800 . ?
C65 H65A 0.9800 . ?
C65 H65B 0.9800 . ?
C65 H65C 0.9800 . ?
C66 H66A 0.9800 . ?
C66 H66B 0.9800 . ?
C66 H66C 0.9800 . ?
C67 C72 1.379(6) . ?
C67 C68 1.413(6) . ?
C67 C73 1.448(6) . ?
C68 C69 1.357(6) . ?
C68 H68 0.9500 . ?
C69 C70 1.421(6) . ?
C69 H69 0.9500 . ?
C70 C71 1.363(7) . ?
C70 H70 0.9500 . ?
C71 C72 1.385(6) . ?
C71 H71 0.9500 . ?
C72 H72 0.9500 . ?
C73 H73A 0.9800 . ?
C73 H73B 0.9800 . ?
C73 H73C 0.9800 . ?
C74 C79 1.372(6) . ?
C74 C75 1.385(6) . ?
C74 C80 1.473(6) . ?
C75 C76 1.362(6) . ?
C75 H75 0.9500 . ?
C76 C77 1.367(6) . ?
C76 H76 0.9500 . ?
C77 C78 1.370(6) . ?
C77 H77 0.9500 . ?
C78 C79 1.389(6) . ?
C78 H78 0.9500 . ?
C79 H79 0.9500 . ?
C80 H80A 0.9800 . ?
C80 H80B 0.9800 . ?
C80 H80C 0.9800 . ?
C81 C87 1.327(10) . ?
C81 C82 1.368(8) . ?
C81 C86 1.407(9) . ?
C82 C83 1.366(9) . ?
C82 H82 0.9500 . ?
C83 C84 1.414(9) . ?
C83 H83 0.9500 . ?
C84 C85 1.312(8) . ?
C84 H84 0.9500 . ?
C85 C86 1.447(9) . ?
C85 H85 0.9500 . ?
C86 H86 0.9500 . ?
C87 H87A 0.9800 . ?
C87 H87B 0.9800 . ?
C87 H87C 0.9800 . ?
